data_7058450
loop_
_publ_author_name
'Xia, Xi'
'Ge, Wei Wei'
'Chen, Haiyong'
'Tao, Zhu'
'Zhang, Yunqian'
'Wei, Gang'
'Chen, Kai'

_publ_section_title
;
 Porous supramolecular assemblies and functional properties of
 perhydroxylated cucurbit[6]uril and polyoxometallates
;
_journal_issue 26
_journal_name_full 'New Journal of Chemistry'
_journal_page_first 10297
_journal_paper_doi 10.1039/C9NJ01116A
_journal_volume 43
_journal_year 2019
_chemical_formula_sum 'C36 H77 Cl3 N24 O43'
_chemical_formula_weight 1640.56
_space_group_crystal_system trigonal
_space_group_IT_number 167
_space_group_name_Hall '-R 3 2"c'
_space_group_name_H-M_alt 'R -3 c :H'
_symmetry_space_group_name_Hall '-R 3 2"c'
_symmetry_space_group_name_H-M 'R -3 c :H'
_atom_sites_solution_hydrogens geom
_audit_creation_method SHELXL-2016/6
_audit_update_record
;
2019-05-28 deposited with the CCDC.    2019-05-30 downloaded from the CCDC.
;
_cell_angle_alpha 90
_cell_angle_beta 90
_cell_angle_gamma 120
_cell_formula_units_Z 6
_cell_length_a 22.317(3)
_cell_length_b 22.317(3)
_cell_length_c 22.272(3)
_cell_measurement_reflns_used 5006
_cell_measurement_temperature 293(2)
_cell_measurement_theta_max 24.66
_cell_measurement_theta_min 2.79
_cell_volume 9606(2)
_computing_structure_refinement 'SHELXL-2016/6 (Sheldrick, 2016)'
_diffrn_ambient_temperature 293(2)
_diffrn_measured_fraction_theta_full 1.000
_diffrn_measured_fraction_theta_max 1.000
_diffrn_measurement_device_type 'CCD area detector'
_diffrn_measurement_method 'phi and omega scans'
_diffrn_radiation_type MoK\a
_diffrn_radiation_wavelength 0.71073
_diffrn_reflns_av_R_equivalents 0.0528
_diffrn_reflns_av_unetI/netI 0.0197
_diffrn_reflns_Laue_measured_fraction_full 1.000
_diffrn_reflns_Laue_measured_fraction_max 1.000
_diffrn_reflns_limit_h_max 25
_diffrn_reflns_limit_h_min -26
_diffrn_reflns_limit_k_max 26
_diffrn_reflns_limit_k_min -26
_diffrn_reflns_limit_l_max 26
_diffrn_reflns_limit_l_min -26
_diffrn_reflns_number 24938
_diffrn_reflns_point_group_measured_fraction_full 1.000
_diffrn_reflns_point_group_measured_fraction_max 1.000
_diffrn_reflns_theta_full 24.993
_diffrn_reflns_theta_max 24.993
_diffrn_reflns_theta_min 1.825
_exptl_absorpt_coefficient_mu 0.273
_exptl_crystal_colour colourless
_exptl_crystal_density_diffrn 1.701
_exptl_crystal_description lump
_exptl_crystal_F_000 5136
_exptl_crystal_size_max 0.190
_exptl_crystal_size_mid 0.170
_exptl_crystal_size_min 0.140
_refine_diff_density_max 0.972
_refine_diff_density_min -0.797
_refine_diff_density_rms 0.084
_refine_ls_extinction_method none
_refine_ls_goodness_of_fit_ref 1.286
_refine_ls_hydrogen_treatment constr
_refine_ls_matrix_type full
_refine_ls_number_parameters 133
_refine_ls_number_reflns 1889
_refine_ls_number_restraints 1
_refine_ls_restrained_S_all 1.286
_refine_ls_R_factor_all 0.0763
_refine_ls_R_factor_gt 0.0637
_refine_ls_shift/su_max 0.000
_refine_ls_shift/su_mean 0.000
_refine_ls_structure_factor_coef Fsqd
_refine_ls_weighting_details 'w=1/[\s^2^(Fo^2^)+(0.1331P)^2^+13.0000P] where P=(Fo^2^+2Fc^2^)/3'
_refine_ls_weighting_scheme calc
_refine_ls_wR_factor_gt 0.2093
_refine_ls_wR_factor_ref 0.2292
_reflns_Friedel_coverage 0.000
_reflns_number_gt 1515
_reflns_number_total 1889
_reflns_threshold_expression 'I > 2\s(I)'
_cod_data_source_file c9nj01116a2.cif
_cod_data_source_block B
_cod_depositor_comments 'Adding full bibliography for 7058448--7058450.cif.'
_cod_original_cell_volume 9606(3)
_cod_database_code 7058450
_shelx_shelxl_version_number 2016/6
_shelx_space_group_comment
;
The symmetry employed for this shelxl refinement is uniquely defined
by the following loop, which should always be used as a source of
symmetry information in preference to the above space-group names.
They are only intended as comments.
;
_shelx_estimated_absorpt_t_min 0.950
_shelx_estimated_absorpt_t_max 0.963

loop_
_space_group_symop_operation_xyz
'x, y, z'
'-y, x-y, z'
'-x+y, -x, z'
'y, x, -z+1/2'
'x-y, -y, -z+1/2'
'-x, -x+y, -z+1/2'
'x+2/3, y+1/3, z+1/3'
'-y+2/3, x-y+1/3, z+1/3'
'-x+y+2/3, -x+1/3, z+1/3'
'y+2/3, x+1/3, -z+5/6'
'x-y+2/3, -y+1/3, -z+5/6'
'-x+2/3, -x+y+1/3, -z+5/6'
'x+1/3, y+2/3, z+2/3'
'-y+1/3, x-y+2/3, z+2/3'
'-x+y+1/3, -x+2/3, z+2/3'
'y+1/3, x+2/3, -z+7/6'
'x-y+1/3, -y+2/3, -z+7/6'
'-x+1/3, -x+y+2/3, -z+7/6'
'-x, -y, -z'
'y, -x+y, -z'
'x-y, x, -z'
'-y, -x, z-1/2'
'-x+y, y, z-1/2'
'x, x-y, z-1/2'
'-x+2/3, -y+1/3, -z+1/3'
'y+2/3, -x+y+1/3, -z+1/3'
'x-y+2/3, x+1/3, -z+1/3'
'-y+2/3, -x+1/3, z-1/6'
'-x+y+2/3, y+1/3, z-1/6'
'x+2/3, x-y+1/3, z-1/6'
'-x+1/3, -y+2/3, -z+2/3'
'y+1/3, -x+y+2/3, -z+2/3'
'x-y+1/3, x+2/3, -z+2/3'
'-y+1/3, -x+2/3, z+1/6'
'-x+y+1/3, y+2/3, z+1/6'
'x+1/3, x-y+2/3, z+1/6'

loop_
_atom_site_label
_atom_site_type_symbol
_atom_site_fract_x
_atom_site_fract_y
_atom_site_fract_z
_atom_site_U_iso_or_equiv
_atom_site_adp_type
_atom_site_occupancy
_atom_site_site_symmetry_order
_atom_site_calc_flag
_atom_site_refinement_flags_posn
_atom_site_refinement_flags_adp
_atom_site_refinement_flags_occupancy
Cl1 Cl 0.333333 0.41988(8) -0.083333 0.0754(6) Uani 1 2 d S T P
C1 C 0.11158(16) 0.20422(16) -0.08527(13) 0.0280(7) Uani 1 1 d . . .
C2 C 0.10375(16) 0.26309(15) -0.00063(12) 0.0244(7) Uani 1 1 d . . .
C3 C 0.17299(15) 0.26006(15) 0.00215(13) 0.0252(7) Uani 1 1 d . . .
C4 C 0.10529(16) 0.20614(16) 0.08674(14) 0.0267(7) Uani 1 1 d . . .
C5 C 0.22997(16) 0.22148(16) -0.07670(13) 0.0282(7) Uani 1 1 d . . .
H5A H 0.227655 0.219350 -0.120190 0.034 Uiso 1 1 calc R U .
H5B H 0.273095 0.262417 -0.065751 0.034 Uiso 1 1 calc R U .
C6 C 0.21664(16) 0.20831(16) 0.08036(13) 0.0282(7) Uani 1 1 d . . .
H6A H 0.260439 0.250844 0.075398 0.034 Uiso 1 1 calc DR U .
H6B H 0.208131 0.199908 0.123082 0.034 Uiso 1 1 calc R U .
N1 N 0.07000(13) 0.22187(13) -0.05387(11) 0.0266(6) Uani 1 1 d . . .
N2 N 0.17354(13) 0.22924(14) -0.05473(11) 0.0281(6) Uani 1 1 d . . .
N3 N 0.07010(14) 0.23152(14) 0.05484(11) 0.0281(6) Uani 1 1 d . . .
N4 N 0.16184(13) 0.21718(13) 0.05402(11) 0.0271(6) Uani 1 1 d . . .
O1 O 0.09745(12) 0.17328(14) -0.13268(10) 0.0387(6) Uani 1 1 d . . .
O2 O 0.08841(12) 0.17752(13) 0.13548(10) 0.0372(6) Uani 1 1 d . . .
O3 O 0.11188(13) 0.32862(12) -0.00375(11) 0.0367(6) Uani 1 1 d . . .
H3 H 0.131123 0.347081 -0.035343 0.055 Uiso 1 1 calc R U .
O4 O 0.23222(12) 0.32357(12) 0.01195(11) 0.0383(6) Uani 1 1 d . . .
H4 H 0.266510 0.319476 0.007789 0.057 Uiso 1 1 calc DR U .

loop_
_atom_site_aniso_label
_atom_site_aniso_U_11
_atom_site_aniso_U_22
_atom_site_aniso_U_33
_atom_site_aniso_U_23
_atom_site_aniso_U_13
_atom_site_aniso_U_12
Cl1 0.0923(13) 0.0680(8) 0.0741(12) 0.0211(5) 0.0421(10) 0.0461(7)
C1 0.0342(17) 0.0302(16) 0.0225(15) 0.0018(12) 0.0020(12) 0.0183(13)
C2 0.0315(16) 0.0247(15) 0.0199(14) 0.0001(11) 0.0000(12) 0.0161(13)
C3 0.0264(15) 0.0219(15) 0.0222(14) 0.0008(11) 0.0006(11) 0.0083(12)
C4 0.0271(16) 0.0274(15) 0.0225(14) -0.0008(12) 0.0015(12) 0.0112(13)
C5 0.0307(16) 0.0300(16) 0.0232(15) 0.0063(12) 0.0043(12) 0.0146(13)
C6 0.0323(17) 0.0298(16) 0.0221(15) -0.0035(12) -0.0043(12) 0.0153(14)
N1 0.0272(13) 0.0323(14) 0.0224(13) -0.0055(10) -0.0007(10) 0.0164(12)
N2 0.0303(14) 0.0361(15) 0.0205(13) -0.0010(10) 0.0008(10) 0.0185(12)
N3 0.0287(14) 0.0344(14) 0.0216(12) 0.0037(10) 0.0044(10) 0.0160(12)
N4 0.0285(13) 0.0303(14) 0.0246(13) 0.0041(10) 0.0026(10) 0.0163(11)
O1 0.0433(14) 0.0555(15) 0.0239(12) -0.0137(11) -0.0051(10) 0.0297(12)
O2 0.0382(13) 0.0461(14) 0.0270(12) 0.0097(10) 0.0068(10) 0.0208(11)
O3 0.0480(14) 0.0274(12) 0.0370(13) 0.0003(10) 0.0027(11) 0.0207(11)
O4 0.0309(12) 0.0331(13) 0.0418(14) -0.0008(10) -0.0008(10) 0.0092(10)

loop_
_atom_type_symbol
_atom_type_description
_atom_type_scat_dispersion_real
_atom_type_scat_dispersion_imag
_atom_type_scat_source
C C 0.0033 0.0016 'International Tables Vol C Tables 4.2.6.8 and 6.1.1.4'
H H 0.0000 0.0000 'International Tables Vol C Tables 4.2.6.8 and 6.1.1.4'
N N 0.0061 0.0033 'International Tables Vol C Tables 4.2.6.8 and 6.1.1.4'
O O 0.0106 0.0060 'International Tables Vol C Tables 4.2.6.8 and 6.1.1.4'
Cl Cl 0.1484 0.1585 'International Tables Vol C Tables 4.2.6.8 and 6.1.1.4'

loop_
_geom_angle_atom_site_label_1
_geom_angle_atom_site_label_2
_geom_angle_atom_site_label_3
_geom_angle
_geom_angle_site_symmetry_1
_geom_angle_site_symmetry_3
O1 C1 N1 126.0(3) . .
O1 C1 N2 125.5(3) . .
N1 C1 N2 108.5(2) . .
O3 C2 N3 108.8(2) . .
O3 C2 N1 112.3(2) . .
N3 C2 N1 114.3(2) . .
O3 C2 C3 115.7(2) . .
N3 C2 C3 103.2(2) . .
N1 C2 C3 102.3(2) . .
O4 C3 N2 113.1(2) . .
O4 C3 N4 108.2(2) . .
N2 C3 N4 115.3(2) . .
O4 C3 C2 114.5(2) . .
N2 C3 C2 103.1(2) . .
N4 C3 C2 102.2(2) . .
O2 C4 N4 125.7(3) . .
O2 C4 N3 125.8(3) . .
N4 C4 N3 108.4(3) . .
N3 C5 N2 115.2(2) 20 .
N3 C5 H5A 108.5 20 .
N2 C5 H5A 108.5 . .
N3 C5 H5B 108.5 20 .
N2 C5 H5B 108.5 . .
H5A C5 H5B 107.5 . .
N1 C6 N4 113.1(2) 20 .
N1 C6 H6A 109.0 20 .
N4 C6 H6A 109.0 . .
N1 C6 H6B 109.0 20 .
N4 C6 H6B 109.0 . .
H6A C6 H6B 107.8 . .
C1 N1 C6 121.5(2) . 21
C1 N1 C2 112.7(2) . .
C6 N1 C2 123.6(2) 21 .
C1 N2 C3 112.2(2) . .
C1 N2 C5 122.8(2) . .
C3 N2 C5 124.9(2) . .
C4 N3 C2 112.4(2) . .
C4 N3 C5 123.4(3) . 21
C2 N3 C5 124.1(2) . 21
C4 N4 C3 112.6(2) . .
C4 N4 C6 121.5(3) . .
C3 N4 C6 122.4(2) . .
C2 O3 H3 109.5 . .
C3 O4 H4 109.5 . .

loop_
_geom_bond_atom_site_label_1
_geom_bond_atom_site_label_2
_geom_bond_distance
_geom_bond_site_symmetry_2
C1 O1 1.214(4) .
C1 N1 1.368(4) .
C1 N2 1.384(4) .
C2 O3 1.382(4) .
C2 N3 1.434(4) .
C2 N1 1.458(4) .
C2 C3 1.581(4) .
C3 O4 1.389(4) .
C3 N2 1.445(4) .
C3 N4 1.440(4) .
C4 O2 1.220(4) .
C4 N4 1.369(4) .
C4 N3 1.374(4) .
C5 N3 1.443(4) 20
C5 N2 1.440(4) .
C5 H5A 0.9700 .
C5 H5B 0.9700 .
C6 N1 1.447(4) 20
C6 N4 1.456(4) .
C6 H6A 0.9700 .
C6 H6B 0.9700 .
O3 H3 0.8200 .
O4 H4 0.8200 .
